data_4349215
loop_
_publ_author_name
'Ren, Wenshan'
'Gu, Defa'

_publ_section_title
;
 An Azobenzenyl Anion Radical Complex of Magnesium: Synthesis, Structure,
 and Reactivity Studies.
;
_journal_issue 22
_journal_name_full 'Inorganic chemistry'
_journal_page_first 11962
_journal_page_last 11970
_journal_paper_doi 10.1021/acs.inorgchem.6b02114
_journal_volume 55
_journal_year 2016
_chemical_formula_moiety 'C45 H59 Mg N4 O'
_chemical_formula_sum 'C45 H59 Mg N4 O'
_chemical_formula_weight 696.27
_space_group_crystal_system monoclinic
_space_group_IT_number 14
_space_group_name_Hall '-P 2ybc'
_space_group_name_H-M_alt 'P 1 21/c 1'
_atom_sites_solution_hydrogens geom
_atom_sites_solution_primary iterative
_audit_creation_date 2016-05-22
_audit_creation_method
;
Olex2 1.2
(compiled 2016.02.19 svn.r3266 for OlexSys, GUI svn.r5155)
;
_cell_angle_alpha 90
_cell_angle_beta 111.0712(14)
_cell_angle_gamma 90
_cell_formula_units_Z 4
_cell_length_a 19.5228(3)
_cell_length_b 14.08918(16)
_cell_length_c 15.53310(19)
_cell_measurement_reflns_used 17216
_cell_measurement_temperature 100(10)
_cell_measurement_theta_max 71.4750
_cell_measurement_theta_min 5.5110
_cell_volume 3986.85(10)
_computing_cell_refinement
;
CrysAlisPro, Agilent Technologies,
Version 1.171.37.34 (release 22-05-2014 CrysAlis171 .NET)
(compiled May 22 2014,16:03:01)
;
_computing_data_collection
;
CrysAlisPro, Agilent Technologies,
Version 1.171.37.34 (release 22-05-2014 CrysAlis171 .NET)
(compiled May 22 2014,16:03:01)
;
_computing_data_reduction
;
CrysAlisPro, Agilent Technologies,
Version 1.171.37.34 (release 22-05-2014 CrysAlis171 .NET)
(compiled May 22 2014,16:03:01)
;
_computing_molecular_graphics 'Olex2 (Dolomanov et al., 2009)'
_computing_publication_material 'Olex2 (Dolomanov et al., 2009)'
_computing_structure_refinement 'ShelXL (Sheldrick, 2015)'
_computing_structure_solution
;
Superflip (Palatinus & Chapuis, 2007;Palatinus & van der Lee, 2008;
Palatinus et al., 2012)
;
_diffrn_ambient_environment air
_diffrn_ambient_temperature 100(10)
_diffrn_detector 'CCD plate'
_diffrn_detector_area_resol_mean 8.0243
_diffrn_detector_type EosS2
_diffrn_measured_fraction_theta_full 1.000
_diffrn_measured_fraction_theta_max 0.985
_diffrn_measurement_details
;
#__ type_ start__ end____ width___ exp.time_
  1 omega   10.00  104.00   1.0000    1.3400
omega____ theta____ kappa____ phi______ frames
    -       36.7203   77.0000   90.0000 94

#__ type_ start__ end____ width___ exp.time_
  2 omega    7.00  108.00   1.0000    1.3400
omega____ theta____ kappa____ phi______ frames
    -       36.7203   19.0000 -150.0000 101

#__ type_ start__ end____ width___ exp.time_
  3 omega    1.00   76.00   1.0000    1.3400
omega____ theta____ kappa____ phi______ frames
    -       36.7203  -99.0000  120.0000 75

#__ type_ start__ end____ width___ exp.time_
  4 omega   10.00  104.00   1.0000    1.3400
omega____ theta____ kappa____ phi______ frames
    -       36.7203   77.0000 -180.0000 94

#__ type_ start__ end____ width___ exp.time_
  5 omega  -31.00   53.00   1.0000    1.3400
omega____ theta____ kappa____ phi______ frames
    -       36.7203  -57.0000 -120.0000 84

#__ type_ start__ end____ width___ exp.time_
  6 omega   10.00  104.00   1.0000    1.3400
omega____ theta____ kappa____ phi______ frames
    -       36.7203   77.0000   60.0000 94

#__ type_ start__ end____ width___ exp.time_
  7 omega   57.00  109.00   1.0000    1.3400
omega____ theta____ kappa____ phi______ frames
    -       36.7203  178.0000   90.0000 52

#__ type_ start__ end____ width___ exp.time_
  8 omega   38.00   91.00   1.0000    5.3700
omega____ theta____ kappa____ phi______ frames
    -      108.0000  -30.0000   90.0000 53

#__ type_ start__ end____ width___ exp.time_
  9 omega   40.00   98.00   1.0000    5.3700
omega____ theta____ kappa____ phi______ frames
    -      108.0000  -45.0000 -180.0000 58

#__ type_ start__ end____ width___ exp.time_
 10 omega   40.00   98.00   1.0000    5.3700
omega____ theta____ kappa____ phi______ frames
    -      108.0000  -45.0000   90.0000 58

#__ type_ start__ end____ width___ exp.time_
 11 omega   40.00   98.00   1.0000    5.3700
omega____ theta____ kappa____ phi______ frames
    -      108.0000  -45.0000 -150.0000 58

#__ type_ start__ end____ width___ exp.time_
 12 omega  101.00  178.00   1.0000    5.3700
omega____ theta____ kappa____ phi______ frames
    -      108.0000  112.0000  -90.0000 77

#__ type_ start__ end____ width___ exp.time_
 13 omega   38.00   91.00   1.0000    5.3700
omega____ theta____ kappa____ phi______ frames
    -      108.0000  -30.0000  -30.0000 53

#__ type_ start__ end____ width___ exp.time_
 14 omega   91.00  176.00   1.0000    5.3700
omega____ theta____ kappa____ phi______ frames
    -      108.0000   45.0000  -90.0000 85

#__ type_ start__ end____ width___ exp.time_
 15 omega   39.00  110.00   1.0000    5.3700
omega____ theta____ kappa____ phi______ frames
    -      108.0000  -95.0000  -30.0000 71

#__ type_ start__ end____ width___ exp.time_
 16 omega   40.00   98.00   1.0000    5.3700
omega____ theta____ kappa____ phi______ frames
    -      108.0000  -45.0000  150.0000 58

#__ type_ start__ end____ width___ exp.time_
 17 omega   41.00  126.00   1.0000    5.3700
omega____ theta____ kappa____ phi______ frames
    -      108.0000  -61.0000  -30.0000 85

#__ type_ start__ end____ width___ exp.time_
 18 omega  -32.00   56.00   1.0000    1.3400
omega____ theta____ kappa____ phi______ frames
    -       36.7203  -38.0000  150.0000 88

#__ type_ start__ end____ width___ exp.time_
 19 omega  -32.00   56.00   1.0000    1.3400
omega____ theta____ kappa____ phi______ frames
    -       36.7203  -38.0000   30.0000 88

#__ type_ start__ end____ width___ exp.time_
 20 omega   20.00  104.00   1.0000    1.3400
omega____ theta____ kappa____ phi______ frames
    -       36.7203   57.0000  -90.0000 84

#__ type_ start__ end____ width___ exp.time_
 21 omega   20.00  104.00   1.0000    1.3400
omega____ theta____ kappa____ phi______ frames
    -       36.7203   57.0000   30.0000 84

#__ type_ start__ end____ width___ exp.time_
 22 omega    1.00   76.00   1.0000    1.3400
omega____ theta____ kappa____ phi______ frames
    -       36.7203  -99.0000 -120.0000 75

#__ type_ start__ end____ width___ exp.time_
 23 omega    1.00   76.00   1.0000    1.3400
omega____ theta____ kappa____ phi______ frames
    -       36.7203  -99.0000  -30.0000 75

#__ type_ start__ end____ width___ exp.time_
 24 omega   10.00  104.00   1.0000    1.3400
omega____ theta____ kappa____ phi______ frames
    -       36.7203   77.0000  -60.0000 94
;
_diffrn_measurement_device 'four-circle diffractometer'
_diffrn_measurement_device_type 'SuperNova, Dual, Cu at zero, EosS2'
_diffrn_measurement_method '\w scans'
_diffrn_orient_matrix_UB_11 0.0741296000
_diffrn_orient_matrix_UB_12 -0.0233855000
_diffrn_orient_matrix_UB_13 -0.0092132000
_diffrn_orient_matrix_UB_21 0.0337153000
_diffrn_orient_matrix_UB_22 -0.0194883000
_diffrn_orient_matrix_UB_23 0.1044545000
_diffrn_orient_matrix_UB_31 -0.0227609000
_diffrn_orient_matrix_UB_32 -0.1050471000
_diffrn_orient_matrix_UB_33 -0.0173194000
_diffrn_radiation_monochromator mirror
_diffrn_radiation_probe x-ray
_diffrn_radiation_type CuK\a
_diffrn_radiation_wavelength 1.54184
_diffrn_reflns_av_R_equivalents 0.0289
_diffrn_reflns_av_unetI/netI 0.0240
_diffrn_reflns_Laue_measured_fraction_full 1.000
_diffrn_reflns_Laue_measured_fraction_max 0.985
_diffrn_reflns_limit_h_max 22
_diffrn_reflns_limit_h_min -23
_diffrn_reflns_limit_k_max 11
_diffrn_reflns_limit_k_min -17
_diffrn_reflns_limit_l_max 18
_diffrn_reflns_limit_l_min -17
_diffrn_reflns_number 29605
_diffrn_reflns_point_group_measured_fraction_full 1.000
_diffrn_reflns_point_group_measured_fraction_max 0.985
_diffrn_reflns_theta_full 67.684
_diffrn_reflns_theta_max 71.497
_diffrn_reflns_theta_min 3.966
_diffrn_source 'sealed X-ray tube'
_diffrn_source_type 'SuperNova (Cu) X-ray Source'
_exptl_absorpt_coefficient_mu 0.671
_exptl_absorpt_correction_T_max 1.00000
_exptl_absorpt_correction_T_min 0.46170
_exptl_absorpt_correction_type multi-scan
_exptl_absorpt_process_details
;
CrysAlisPro, Agilent Technologies,
Version 1.171.37.34 (release 22-05-2014 CrysAlis171 .NET)
(compiled May 22 2014,16:03:01)
Empirical absorption correction using spherical harmonics,
 implemented in SCALE3 ABSPACK scaling algorithm.
;
_exptl_crystal_colour 'metallic greenish green'
_exptl_crystal_colour_lustre metallic
_exptl_crystal_colour_modifier greenish
_exptl_crystal_colour_primary green
_exptl_crystal_density_diffrn 1.160
_exptl_crystal_description block
_exptl_crystal_F_000 1508
_exptl_crystal_size_max 0.13
_exptl_crystal_size_mid 0.13
_exptl_crystal_size_min 0.12
_refine_diff_density_max 0.424
_refine_diff_density_min -0.404
_refine_diff_density_rms 0.041
_refine_ls_extinction_method none
_refine_ls_goodness_of_fit_ref 1.024
_refine_ls_hydrogen_treatment constr
_refine_ls_matrix_type full
_refine_ls_number_parameters 470
_refine_ls_number_reflns 7654
_refine_ls_number_restraints 0
_refine_ls_restrained_S_all 1.024
_refine_ls_R_factor_all 0.0449
_refine_ls_R_factor_gt 0.0410
_refine_ls_shift/su_max 0.001
_refine_ls_shift/su_mean 0.000
_refine_ls_structure_factor_coef Fsqd
_refine_ls_weighting_details 'w=1/[\s^2^(Fo^2^)+(0.0483P)^2^+2.2756P] where P=(Fo^2^+2Fc^2^)/3'
_refine_ls_weighting_scheme calc
_refine_ls_wR_factor_gt 0.1036
_refine_ls_wR_factor_ref 0.1067
_reflns_Friedel_coverage 0.000
_reflns_number_gt 6968
_reflns_number_total 7654
_reflns_threshold_expression 'I > 2\s(I)'
_cod_data_source_file ic6b02114_si_002.cif
_cod_data_source_block compound2
_cod_original_cell_volume 3986.86(9)
_cod_database_code 4349215
_shelxl_version_number 2014-1
_chemical_oxdiff_formula 'C1 H1 N1 O1 Mg1'
_shelx_space_group_comment
;
The symmetry employed for this shelxl refinement is uniquely defined
by the following loop, which should always be used as a source of
symmetry information in preference to the above space-group names.
They are only intended as comments.
;
_reflns_odcompleteness_completeness 99.93
_reflns_odcompleteness_iscentric 1
_reflns_odcompleteness_theta 66.97
_olex2_refinement_description
;
1. Fixed Uiso
 At 1.2 times of:
  All C(H) groups, All C(H,H) groups
 At 1.5 times of:
  All C(H,H,H) groups
2.a Ternary CH refined with riding coordinates:
 C19(H19), C22(H22), C36(H36), C39(H39)
2.b Secondary CH2 refined with riding coordinates:
 C42(H42A,H42B), C43(H43A,H43B), C44(H44A,H44B), C45(H45A,H45B)
2.c Aromatic/amide H refined with riding coordinates:
 C2(H2), C3(H3), C4(H4), C5(H5), C6(H6), C8(H8), C9(H9), C10(H10), C11(H11),
 C12(H12), C15(H15), C16(H16), C17(H17), C27(H27), C32(H32), C33(H33), C34(H34)
2.d Idealised Me refined as rotating group:
 C20(H20A,H20B,H20C), C21(H21A,H21B,H21C), C23(H23A,H23B,H23C), C24(H24A,H24B,
 H24C), C26(H26A,H26B,H26C), C29(H29A,H29B,H29C), C37(H37A,H37B,H37C), C38(H38A,
 H38B,H38C), C40(H40A,H40B,H40C), C41(H41A,H41B,H41C)
;
_olex2_date_sample_data_collection 1423292529.5
_olex2_submission_special_instructions 'No special instructions were received'

loop_
_space_group_symop_operation_xyz
'x, y, z'
'-x, y+1/2, -z+1/2'
'-x, -y, -z'
'x, -y-1/2, z-1/2'

loop_
_atom_site_label
_atom_site_type_symbol
_atom_site_fract_x
_atom_site_fract_y
_atom_site_fract_z
_atom_site_U_iso_or_equiv
_atom_site_adp_type
_atom_site_occupancy
_atom_site_site_symmetry_order
_atom_site_calc_flag
_atom_site_refinement_flags_posn
Mg1 Mg 0.74415(2) 0.52022(3) 0.61179(3) 0.01285(11) Uani 1 1 d .
O1 O 0.68169(5) 0.51125(7) 0.47515(6) 0.0178(2) Uani 1 1 d .
N1 N 0.73329(6) 0.38237(8) 0.64938(8) 0.0184(2) Uani 1 1 d .
N2 N 0.68317(7) 0.43594(8) 0.66940(8) 0.0230(3) Uani 1 1 d .
N3 N 0.84947(6) 0.54376(8) 0.61391(7) 0.0137(2) Uani 1 1 d .
N4 N 0.73514(6) 0.65609(8) 0.65552(7) 0.0138(2) Uani 1 1 d .
C1 C 0.73039(8) 0.28397(10) 0.64497(9) 0.0184(3) Uani 1 1 d .
C2 C 0.79259(9) 0.23698(11) 0.64095(10) 0.0256(3) Uani 1 1 d .
H2 H 0.8342 0.2716 0.6449 0.031 Uiso 1 1 calc R
C3 C 0.79223(10) 0.13922(12) 0.63115(12) 0.0346(4) Uani 1 1 d .
H3 H 0.8337 0.1088 0.6286 0.042 Uiso 1 1 calc R
C4 C 0.73096(10) 0.08632(11) 0.62516(12) 0.0344(4) Uani 1 1 d .
H4 H 0.7313 0.0207 0.6192 0.041 Uiso 1 1 calc R
C5 C 0.66918(9) 0.13208(11) 0.62812(10) 0.0271(3) Uani 1 1 d .
H5 H 0.6278 0.0967 0.6238 0.032 Uiso 1 1 calc R
C6 C 0.66793(8) 0.22983(10) 0.63750(9) 0.0204(3) Uani 1 1 d .
H6 H 0.6258 0.2596 0.6389 0.024 Uiso 1 1 calc R
C7 C 0.65607(8) 0.41257(10) 0.73875(9) 0.0202(3) Uani 1 1 d .
C8 C 0.69231(9) 0.35097(11) 0.81187(10) 0.0240(3) Uani 1 1 d .
H8 H 0.7337 0.3180 0.8122 0.029 Uiso 1 1 calc R
C9 C 0.66669(10) 0.33903(12) 0.88355(11) 0.0307(4) Uani 1 1 d .
H9 H 0.6912 0.2982 0.9318 0.037 Uiso 1 1 calc R
C10 C 0.60512(9) 0.38706(13) 0.88424(11) 0.0334(4) Uani 1 1 d .
H10 H 0.5882 0.3785 0.9325 0.040 Uiso 1 1 calc R
C11 C 0.56900(9) 0.44802(13) 0.81222(11) 0.0328(4) Uani 1 1 d .
H11 H 0.5274 0.4803 0.8120 0.039 Uiso 1 1 calc R
C12 C 0.59444(9) 0.46139(11) 0.74035(10) 0.0263(3) Uani 1 1 d .
H12 H 0.5702 0.5033 0.6929 0.032 Uiso 1 1 calc R
C13 C 0.68100(7) 0.67814(9) 0.69577(9) 0.0153(3) Uani 1 1 d .
C14 C 0.61144(8) 0.71264(10) 0.64068(9) 0.0184(3) Uani 1 1 d .
C15 C 0.55998(8) 0.73115(11) 0.68207(10) 0.0229(3) Uani 1 1 d .
H15 H 0.5136 0.7533 0.6462 0.027 Uiso 1 1 calc R
C16 C 0.57694(8) 0.71708(11) 0.77517(10) 0.0242(3) Uani 1 1 d .
H16 H 0.5426 0.7313 0.8020 0.029 Uiso 1 1 calc R
C17 C 0.64523(8) 0.68173(10) 0.82887(10) 0.0213(3) Uani 1 1 d .
H17 H 0.6560 0.6718 0.8916 0.026 Uiso 1 1 calc R
C18 C 0.69811(7) 0.66071(9) 0.79075(9) 0.0168(3) Uani 1 1 d .
C19 C 0.77169(8) 0.61798(10) 0.84996(9) 0.0191(3) Uani 1 1 d .
H19 H 0.7842 0.5697 0.8127 0.023 Uiso 1 1 calc R
C20 C 0.76938(9) 0.56887(11) 0.93660(10) 0.0250(3) Uani 1 1 d .
H20A H 0.7636 0.6156 0.9784 0.038 Uiso 1 1 calc GR
H20B H 0.8143 0.5347 0.9659 0.038 Uiso 1 1 calc GR
H20C H 0.7288 0.5254 0.9199 0.038 Uiso 1 1 calc GR
C21 C 0.83352(8) 0.69184(12) 0.87782(10) 0.0266(3) Uani 1 1 d .
H21A H 0.8393 0.7171 0.8234 0.040 Uiso 1 1 calc GR
H21B H 0.8785 0.6624 0.9160 0.040 Uiso 1 1 calc GR
H21C H 0.8214 0.7423 0.9114 0.040 Uiso 1 1 calc GR
C22 C 0.58875(8) 0.72765(10) 0.53716(9) 0.0207(3) Uani 1 1 d .
H22 H 0.6328 0.7224 0.5211 0.025 Uiso 1 1 calc R
C23 C 0.53520(8) 0.64970(13) 0.48554(10) 0.0290(3) Uani 1 1 d .
H23A H 0.5573 0.5887 0.5049 0.043 Uiso 1 1 calc GR
H23B H 0.5237 0.6569 0.4204 0.043 Uiso 1 1 calc GR
H23C H 0.4910 0.6546 0.4989 0.043 Uiso 1 1 calc GR
C24 C 0.55514(9) 0.82627(12) 0.50736(11) 0.0304(4) Uani 1 1 d .
H24A H 0.5096 0.8310 0.5177 0.046 Uiso 1 1 calc GR
H24B H 0.5463 0.8355 0.4430 0.046 Uiso 1 1 calc GR
H24C H 0.5885 0.8740 0.5428 0.046 Uiso 1 1 calc GR
C25 C 0.77657(7) 0.72664(9) 0.64475(8) 0.0147(3) Uani 1 1 d .
C26 C 0.76099(8) 0.82775(9) 0.66507(10) 0.0210(3) Uani 1 1 d .
H26A H 0.7159 0.8487 0.6190 0.031 Uiso 1 1 calc GR
H26B H 0.8004 0.8681 0.6644 0.031 Uiso 1 1 calc GR
H26C H 0.7568 0.8306 0.7247 0.031 Uiso 1 1 calc GR
C27 C 0.83732(7) 0.71449(9) 0.61748(9) 0.0152(3) Uani 1 1 d .
H27 H 0.8549 0.7697 0.5999 0.018 Uiso 1 1 calc R
C28 C 0.87538(7) 0.63070(9) 0.61296(8) 0.0148(3) Uani 1 1 d .
C29 C 0.95179(7) 0.64626(10) 0.61193(11) 0.0219(3) Uani 1 1 d .
H29A H 0.9862 0.6501 0.6742 0.033 Uiso 1 1 calc GR
H29B H 0.9529 0.7043 0.5801 0.033 Uiso 1 1 calc GR
H29C H 0.9647 0.5942 0.5809 0.033 Uiso 1 1 calc GR
C30 C 0.90010(7) 0.46596(9) 0.62738(9) 0.0162(3) Uani 1 1 d .
C31 C 0.90117(7) 0.41176(10) 0.55161(10) 0.0188(3) Uani 1 1 d .
C32 C 0.95156(8) 0.33718(10) 0.56850(11) 0.0250(3) Uani 1 1 d .
H32 H 0.9534 0.3012 0.5192 0.030 Uiso 1 1 calc R
C33 C 0.99864(9) 0.31581(11) 0.65685(12) 0.0303(4) Uani 1 1 d .
H33 H 1.0326 0.2669 0.6665 0.036 Uiso 1 1 calc R
C34 C 0.99505(8) 0.36742(11) 0.73046(11) 0.0288(3) Uani 1 1 d .
H34 H 1.0261 0.3519 0.7899 0.035 Uiso 1 1 calc R
C35 C 0.94586(8) 0.44239(10) 0.71770(10) 0.0217(3) Uani 1 1 d .
C36 C 0.94057(9) 0.49257(12) 0.80186(10) 0.0274(3) Uani 1 1 d .
H36 H 0.9060 0.5454 0.7800 0.033 Uiso 1 1 calc R
C37 C 0.90952(10) 0.42458(14) 0.85565(11) 0.0367(4) Uani 1 1 d .
H37A H 0.8627 0.4011 0.8157 0.055 Uiso 1 1 calc GR
H37B H 0.9037 0.4577 0.9066 0.055 Uiso 1 1 calc GR
H37C H 0.9427 0.3723 0.8784 0.055 Uiso 1 1 calc GR
C38 C 1.01407(10) 0.53359(15) 0.86450(13) 0.0442(5) Uani 1 1 d .
H38A H 1.0491 0.4832 0.8868 0.066 Uiso 1 1 calc GR
H38B H 1.0077 0.5654 0.9158 0.066 Uiso 1 1 calc GR
H38C H 1.0316 0.5780 0.8302 0.066 Uiso 1 1 calc GR
C39 C 0.84803(8) 0.43180(10) 0.45436(10) 0.0203(3) Uani 1 1 d .
H39 H 0.8025 0.4555 0.4597 0.024 Uiso 1 1 calc R
C40 C 0.87555(9) 0.50860(12) 0.40498(11) 0.0293(3) Uani 1 1 d .
H40A H 0.8785 0.5681 0.4362 0.044 Uiso 1 1 calc GR
H40B H 0.8421 0.5143 0.3424 0.044 Uiso 1 1 calc GR
H40C H 0.9233 0.4915 0.4054 0.044 Uiso 1 1 calc GR
C41 C 0.82844(10) 0.34244(12) 0.39478(12) 0.0361(4) Uani 1 1 d .
H41A H 0.8700 0.3228 0.3800 0.054 Uiso 1 1 calc GR
H41B H 0.7879 0.3557 0.3389 0.054 Uiso 1 1 calc GR
H41C H 0.8151 0.2927 0.4280 0.054 Uiso 1 1 calc GR
C42 C 0.64476(11) 0.42520(14) 0.43199(11) 0.0409(5) Uani 1 1 d .
H42A H 0.6058 0.4097 0.4546 0.049 Uiso 1 1 calc R
H42B H 0.6792 0.3727 0.4460 0.049 Uiso 1 1 calc R
C43 C 0.61435(13) 0.44174(16) 0.33267(12) 0.0525(6) Uani 1 1 d .
H43A H 0.5625 0.4566 0.3129 0.063 Uiso 1 1 calc R
H43B H 0.6204 0.3859 0.2996 0.063 Uiso 1 1 calc R
C44 C 0.65636(10) 0.52454(12) 0.31469(10) 0.0313(4) Uani 1 1 d .
H44A H 0.6251 0.5632 0.2641 0.038 Uiso 1 1 calc R
H44B H 0.6982 0.5029 0.3003 0.038 Uiso 1 1 calc R
C45 C 0.68096(9) 0.57945(11) 0.40445(10) 0.0237(3) Uani 1 1 d .
H45A H 0.7295 0.6059 0.4175 0.028 Uiso 1 1 calc R
H45B H 0.6471 0.6309 0.4014 0.028 Uiso 1 1 calc R

loop_
_atom_site_aniso_label
_atom_site_aniso_U_11
_atom_site_aniso_U_22
_atom_site_aniso_U_33
_atom_site_aniso_U_23
_atom_site_aniso_U_13
_atom_site_aniso_U_12
Mg1 0.0151(2) 0.0107(2) 0.0143(2) -0.00038(16) 0.00727(16) -0.00012(16)
O1 0.0221(5) 0.0165(5) 0.0151(4) -0.0004(4) 0.0070(4) -0.0025(4)
N1 0.0230(6) 0.0128(6) 0.0202(6) 0.0009(4) 0.0087(5) 0.0003(4)
N2 0.0371(7) 0.0154(6) 0.0216(6) 0.0028(5) 0.0170(5) 0.0050(5)
N3 0.0150(5) 0.0117(5) 0.0156(5) 0.0000(4) 0.0070(4) 0.0010(4)
N4 0.0163(5) 0.0133(5) 0.0142(5) -0.0013(4) 0.0084(4) 0.0003(4)
C1 0.0287(7) 0.0120(6) 0.0156(6) 0.0014(5) 0.0094(5) 0.0009(5)
C2 0.0290(8) 0.0214(8) 0.0288(8) 0.0005(6) 0.0132(6) 0.0025(6)
C3 0.0439(10) 0.0237(8) 0.0387(9) -0.0001(7) 0.0178(8) 0.0133(7)
C4 0.0573(11) 0.0117(7) 0.0345(9) -0.0001(6) 0.0167(8) 0.0041(7)
C5 0.0422(9) 0.0161(7) 0.0230(7) -0.0003(6) 0.0119(6) -0.0079(6)
C6 0.0282(7) 0.0154(7) 0.0179(6) 0.0003(5) 0.0087(5) -0.0010(6)
C7 0.0300(7) 0.0141(7) 0.0179(6) -0.0029(5) 0.0104(6) -0.0069(5)
C8 0.0323(8) 0.0198(7) 0.0203(7) 0.0010(6) 0.0099(6) -0.0048(6)
C9 0.0438(9) 0.0285(8) 0.0207(7) 0.0037(6) 0.0126(7) -0.0112(7)
C10 0.0372(9) 0.0434(10) 0.0260(8) -0.0042(7) 0.0190(7) -0.0200(8)
C11 0.0277(8) 0.0423(10) 0.0316(8) -0.0093(7) 0.0147(7) -0.0070(7)
C12 0.0308(8) 0.0260(8) 0.0227(7) -0.0026(6) 0.0102(6) -0.0016(6)
C13 0.0212(6) 0.0112(6) 0.0177(6) -0.0033(5) 0.0121(5) -0.0011(5)
C14 0.0228(7) 0.0166(7) 0.0198(7) -0.0007(5) 0.0125(5) 0.0022(5)
C15 0.0236(7) 0.0240(7) 0.0258(7) -0.0001(6) 0.0147(6) 0.0053(6)
C16 0.0296(8) 0.0253(8) 0.0264(7) -0.0038(6) 0.0208(6) 0.0019(6)
C17 0.0310(8) 0.0206(7) 0.0177(7) -0.0038(5) 0.0152(6) -0.0023(6)
C18 0.0234(7) 0.0125(6) 0.0172(6) -0.0043(5) 0.0104(5) -0.0033(5)
C19 0.0244(7) 0.0194(7) 0.0150(6) -0.0022(5) 0.0088(5) -0.0021(5)
C20 0.0309(8) 0.0262(8) 0.0179(7) 0.0010(6) 0.0086(6) -0.0043(6)
C21 0.0262(8) 0.0316(8) 0.0215(7) 0.0004(6) 0.0079(6) -0.0076(6)
C22 0.0202(7) 0.0262(8) 0.0197(7) 0.0028(6) 0.0120(5) 0.0067(6)
C23 0.0242(7) 0.0415(10) 0.0220(7) -0.0007(7) 0.0093(6) -0.0010(7)
C24 0.0336(8) 0.0359(9) 0.0281(8) 0.0104(7) 0.0188(7) 0.0159(7)
C25 0.0191(6) 0.0124(6) 0.0131(6) 0.0000(5) 0.0065(5) 0.0008(5)
C26 0.0283(7) 0.0127(7) 0.0271(7) -0.0015(5) 0.0162(6) 0.0003(5)
C27 0.0190(6) 0.0110(6) 0.0172(6) 0.0007(5) 0.0085(5) -0.0017(5)
C28 0.0152(6) 0.0159(6) 0.0134(6) 0.0001(5) 0.0051(5) -0.0007(5)
C29 0.0180(7) 0.0182(7) 0.0319(8) -0.0021(6) 0.0119(6) -0.0021(5)
C30 0.0134(6) 0.0125(6) 0.0240(7) 0.0016(5) 0.0084(5) 0.0008(5)
C31 0.0171(6) 0.0151(7) 0.0282(7) 0.0004(5) 0.0131(5) 0.0000(5)
C32 0.0257(7) 0.0179(7) 0.0387(9) 0.0004(6) 0.0204(7) 0.0039(6)
C33 0.0248(8) 0.0216(8) 0.0489(10) 0.0096(7) 0.0187(7) 0.0112(6)
C34 0.0222(7) 0.0276(8) 0.0344(8) 0.0107(7) 0.0074(6) 0.0082(6)
C35 0.0179(6) 0.0199(7) 0.0263(7) 0.0031(6) 0.0068(6) 0.0013(5)
C36 0.0264(8) 0.0295(8) 0.0203(7) 0.0018(6) 0.0008(6) 0.0063(6)
C37 0.0421(10) 0.0431(10) 0.0256(8) 0.0043(7) 0.0130(7) 0.0059(8)
C38 0.0385(10) 0.0464(11) 0.0334(9) -0.0035(8) -0.0045(8) -0.0031(8)
C39 0.0200(7) 0.0194(7) 0.0248(7) -0.0041(6) 0.0121(6) 0.0012(5)
C40 0.0284(8) 0.0304(8) 0.0314(8) 0.0061(7) 0.0137(7) 0.0032(6)
C41 0.0477(10) 0.0261(9) 0.0321(9) -0.0092(7) 0.0113(8) 0.0006(7)
C42 0.0578(12) 0.0382(10) 0.0265(8) -0.0112(7) 0.0151(8) -0.0312(9)
C43 0.0701(14) 0.0548(13) 0.0222(9) -0.0040(8) 0.0040(9) -0.0265(11)
C44 0.0375(9) 0.0385(9) 0.0178(7) 0.0006(6) 0.0101(6) 0.0006(7)
C45 0.0339(8) 0.0212(7) 0.0188(7) 0.0058(6) 0.0129(6) 0.0057(6)

loop_
_atom_type_symbol
_atom_type_description
_atom_type_scat_dispersion_real
_atom_type_scat_dispersion_imag
_atom_type_scat_source
C C 0.0181 0.0091 'International Tables Vol C Tables 4.2.6.8 and 6.1.1.4'
H H 0.0000 0.0000 'International Tables Vol C Tables 4.2.6.8 and 6.1.1.4'
Mg Mg 0.1719 0.1771 'International Tables Vol C Tables 4.2.6.8 and 6.1.1.4'
N N 0.0311 0.0180 'International Tables Vol C Tables 4.2.6.8 and 6.1.1.4'
O O 0.0492 0.0322 'International Tables Vol C Tables 4.2.6.8 and 6.1.1.4'

loop_
_geom_angle_atom_site_label_1
_geom_angle_atom_site_label_2
_geom_angle_atom_site_label_3
_geom_angle
O1 Mg1 N1 98.78(4)
O1 Mg1 N2 100.99(5)
O1 Mg1 N3 104.22(4)
O1 Mg1 N4 108.14(4)
N1 Mg1 N2 38.10(5)
N1 Mg1 N3 110.43(5)
N3 Mg1 N2 142.82(5)
N4 Mg1 N1 138.82(5)
N4 Mg1 N2 104.87(5)
N4 Mg1 N3 92.75(5)
C42 O1 Mg1 123.18(9)
C42 O1 C45 109.61(11)
C45 O1 Mg1 125.82(8)
N2 N1 Mg1 72.36(7)
N2 N1 C1 123.14(12)
C1 N1 Mg1 159.02(10)
N1 N2 Mg1 69.54(7)
N1 N2 C7 123.28(12)
C7 N2 Mg1 153.10(10)
C28 N3 Mg1 121.84(9)
C28 N3 C30 117.37(11)
C30 N3 Mg1 120.40(8)
C13 N4 Mg1 120.40(8)
C25 N4 Mg1 121.69(8)
C25 N4 C13 117.86(11)
N1 C1 C2 116.91(13)
N1 C1 C6 124.33(13)
C2 C1 C6 118.58(13)
C3 C2 C1 120.22(15)
C4 C3 C2 120.87(15)
C5 C4 C3 119.32(14)
C4 C5 C6 121.02(15)
C5 C6 C1 119.98(14)
N2 C7 C8 123.28(14)
C12 C7 N2 117.73(13)
C12 C7 C8 118.59(13)
C9 C8 C7 120.23(15)
C10 C9 C8 120.85(15)
C9 C10 C11 119.26(14)
C10 C11 C12 120.54(16)
C11 C12 C7 120.53(15)
C14 C13 N4 120.59(11)
C14 C13 C18 120.64(12)
C18 C13 N4 118.72(12)
C13 C14 C22 122.80(12)
C15 C14 C13 118.76(12)
C15 C14 C22 118.41(12)
C16 C15 C14 120.99(14)
C15 C16 C17 119.99(13)
C16 C17 C18 121.30(13)
C13 C18 C19 121.12(12)
C17 C18 C13 118.28(13)
C17 C18 C19 120.59(12)
C18 C19 C20 112.99(12)
C18 C19 C21 112.20(12)
C20 C19 C21 109.16(11)
C14 C22 C23 109.80(12)
C14 C22 C24 112.02(12)
C23 C22 C24 110.75(13)
N4 C25 C26 120.03(11)
N4 C25 C27 124.35(12)
C27 C25 C26 115.60(11)
C25 C27 C28 129.32(12)
N3 C28 C27 124.22(12)
N3 C28 C29 120.98(12)
C27 C28 C29 114.73(12)
C31 C30 N3 120.43(12)
C35 C30 N3 118.80(12)
C35 C30 C31 120.70(12)
C30 C31 C39 121.29(12)
C32 C31 C30 118.11(13)
C32 C31 C39 120.58(13)
C33 C32 C31 121.44(14)
C34 C33 C32 119.65(14)
C33 C34 C35 121.34(14)
C30 C35 C36 122.18(13)
C34 C35 C30 118.65(14)
C34 C35 C36 119.09(13)
C35 C36 C37 109.89(13)
C35 C36 C38 112.60(14)
C38 C36 C37 110.75(14)
C31 C39 C40 113.08(12)
C31 C39 C41 112.44(12)
C41 C39 C40 109.60(13)
O1 C42 C43 107.57(14)
C42 C43 C44 106.12(14)
C43 C44 C45 103.78(13)
O1 C45 C44 105.74(12)

loop_
_geom_bond_atom_site_label_1
_geom_bond_atom_site_label_2
_geom_bond_distance
Mg1 O1 2.0363(10)
Mg1 N1 2.0608(12)
Mg1 N2 2.0962(13)
Mg1 N3 2.0713(11)
Mg1 N4 2.0598(12)
O1 C42 1.4461(18)
O1 C45 1.4556(16)
N1 N2 1.3573(16)
N1 C1 1.3883(17)
N2 C7 1.3996(18)
N3 C28 1.3273(17)
N3 C30 1.4399(16)
N4 C13 1.4419(16)
N4 C25 1.3296(17)
C1 C2 1.404(2)
C1 C6 1.407(2)
C2 C3 1.385(2)
C3 C4 1.384(3)
C4 C5 1.383(2)
C5 C6 1.386(2)
C7 C8 1.402(2)
C7 C12 1.394(2)
C8 C9 1.385(2)
C9 C10 1.383(3)
C10 C11 1.385(3)
C11 C12 1.388(2)
C13 C14 1.4062(19)
C13 C18 1.4122(18)
C14 C15 1.3981(18)
C14 C22 1.5214(18)
C15 C16 1.377(2)
C16 C17 1.386(2)
C17 C18 1.3942(19)
C18 C19 1.5237(19)
C19 C20 1.5281(19)
C19 C21 1.5336(19)
C22 C23 1.529(2)
C22 C24 1.535(2)
C25 C26 1.5135(18)
C25 C27 1.4059(18)
C27 C28 1.4101(18)
C28 C29 1.5136(18)
C30 C31 1.4094(19)
C30 C35 1.4055(19)
C31 C32 1.3982(19)
C31 C39 1.520(2)
C32 C33 1.383(2)
C33 C34 1.378(2)
C34 C35 1.393(2)
C35 C36 1.522(2)
C36 C37 1.532(2)
C36 C38 1.528(2)
C39 C40 1.531(2)
C39 C41 1.528(2)
C42 C43 1.459(2)
C43 C44 1.509(3)
C44 C45 1.514(2)
